data_4339847
loop_
_publ_author_name
'Murugavel, Ramaswamy'
'Kumar, Parimal'
'Walawalkar, Mrinalini G.'
'Mathialagan, Ramyaa'

_publ_section_title
;
 A double helix is the repeating unit in a luminescent calcium
 5-aminoisophthalate supramolecular edifice with water-filled hexagonal
 channels.
;
_journal_issue 17
_journal_name_full 'Inorganic chemistry'
_journal_page_first 6828
_journal_page_last 6830
_journal_paper_doi 10.1021/ic070113k
_journal_volume 46
_journal_year 2007
_chemical_formula_moiety 'C8 H15.66 Ca1 N1 O9.33'
_chemical_formula_sum 'C8 H15.67 Ca N O9.33'
_chemical_formula_weight 315.30
_chemical_name_common CALCIUM-5-AMINOISOPHTHALATE
_chemical_name_systematic
;
 ?
;
_space_group_IT_number 148
_symmetry_cell_setting trigonal
_symmetry_space_group_name_Hall '-R 3'
_symmetry_space_group_name_H-M 'R -3 :H'
_atom_sites_solution_hydrogens geom
_atom_sites_solution_primary direct
_atom_sites_solution_secondary difmap
_audit_creation_method SHELXL-97
_cell_angle_alpha 90.00
_cell_angle_beta 90.00
_cell_angle_gamma 120.00
_cell_formula_units_Z 18
_cell_length_a 23.7031(5)
_cell_length_b 23.7031(5)
_cell_length_c 13.2750(3)
_cell_measurement_reflns_used 0
_cell_measurement_temperature 151(2)
_cell_measurement_theta_max 0
_cell_measurement_theta_min 0
_cell_volume 6459.2(2)
_computing_molecular_graphics 'Ortep-3 for Windows (Farrugia, 1997)'
_computing_publication_material 'WinGX publication routines (Farrugia, 1999)'
_computing_structure_refinement 'SHELXL-97 (Sheldrick, 1997)'
_computing_structure_solution 'SIR92 (Giacovazzo et al, 1993)'
_diffrn_ambient_temperature 151(2)
_diffrn_measured_fraction_theta_full 0.998
_diffrn_measured_fraction_theta_max 0.998
_diffrn_radiation_monochromator graphite
_diffrn_radiation_source 'fine-focus sealed tube'
_diffrn_radiation_type MoK\a
_diffrn_radiation_wavelength 0.71073
_diffrn_reflns_av_R_equivalents 0.0445
_diffrn_reflns_av_sigmaI/netI 0.0417
_diffrn_reflns_limit_h_max 33
_diffrn_reflns_limit_h_min -33
_diffrn_reflns_limit_k_max 33
_diffrn_reflns_limit_k_min -33
_diffrn_reflns_limit_l_max 18
_diffrn_reflns_limit_l_min -18
_diffrn_reflns_number 28286
_diffrn_reflns_theta_full 30.12
_diffrn_reflns_theta_max 30.12
_diffrn_reflns_theta_min 2.98
_exptl_absorpt_coefficient_mu 0.478
_exptl_absorpt_correction_T_max 0.9628
_exptl_absorpt_correction_T_min 0.9538
_exptl_crystal_colour 'PALE BROWN'
_exptl_crystal_density_diffrn 1.459
_exptl_crystal_density_method 'not measured'
_exptl_crystal_description NEEDLE
_exptl_crystal_F_000 2976
_exptl_crystal_size_max 0.10
_exptl_crystal_size_mid 0.09
_exptl_crystal_size_min 0.08
_refine_diff_density_max 1.857
_refine_diff_density_min -1.103
_refine_diff_density_rms 0.154
_refine_ls_extinction_method none
_refine_ls_goodness_of_fit_ref 1.157
_refine_ls_hydrogen_treatment mixed
_refine_ls_matrix_type full
_refine_ls_number_parameters 179
_refine_ls_number_reflns 4223
_refine_ls_number_restraints 0
_refine_ls_restrained_S_all 1.157
_refine_ls_R_factor_all 0.1118
_refine_ls_R_factor_gt 0.0842
_refine_ls_shift/su_max 0.001
_refine_ls_shift/su_mean 0.000
_refine_ls_structure_factor_coef Fsqd
_refine_ls_weighting_details 'calc w=1/[\s^2^(Fo^2^)+(0.1717P)^2^+18.6589P] where P=(Fo^2^+2Fc^2^)/3'
_refine_ls_weighting_scheme calc
_refine_ls_wR_factor_gt 0.2605
_refine_ls_wR_factor_ref 0.2927
_reflns_number_gt 2676
_reflns_number_total 4223
_reflns_threshold_expression >2sigma(I)
_cod_data_source_file ic070113k-file001.cif
_cod_data_source_block newrm092z
_cod_original_cell_volume 6459.1(2)
_cod_original_sg_symbol_H-M 'R -3'
_cod_database_code 4339847

loop_
_symmetry_equiv_pos_as_xyz
'x, y, z'
'-y, x-y, z'
'-x+y, -x, z'
'x+2/3, y+1/3, z+1/3'
'-y+2/3, x-y+1/3, z+1/3'
'-x+y+2/3, -x+1/3, z+1/3'
'x+1/3, y+2/3, z+2/3'
'-y+1/3, x-y+2/3, z+2/3'
'-x+y+1/3, -x+2/3, z+2/3'
'-x, -y, -z'
'y, -x+y, -z'
'x-y, x, -z'
'-x+2/3, -y+1/3, -z+1/3'
'y+2/3, -x+y+1/3, -z+1/3'
'x-y+2/3, x+1/3, -z+1/3'
'-x+1/3, -y+2/3, -z+2/3'
'y+1/3, -x+y+2/3, -z+2/3'
'x-y+1/3, x+2/3, -z+2/3'

loop_
_atom_site_label
_atom_site_type_symbol
_atom_site_fract_x
_atom_site_fract_y
_atom_site_fract_z
_atom_site_U_iso_or_equiv
_atom_site_adp_type
_atom_site_occupancy
_atom_site_symmetry_multiplicity
_atom_site_calc_flag
_atom_site_refinement_flags
Ca1 Ca 0.71570(3) 0.11880(3) 0.28747(5) 0.0213(3) Uani 1 1 d .
N1 N 1.00572(15) 0.18366(17) 0.6133(3) 0.0273(7) Uani 1 1 d .
H1A H 1.0267 0.2112 0.5641 0.033 Uiso 1 1 calc R
H1B H 1.0276 0.1787 0.6627 0.033 Uiso 1 1 calc R
O1 O 0.73399(13) 0.09486(15) 0.4590(2) 0.0286(6) Uani 1 1 d .
O2 O 0.82423(13) 0.15715(13) 0.3745(2) 0.0266(6) Uani 1 1 d .
O3 O 0.63898(13) 0.14133(13) 0.19211(19) 0.0244(6) Uani 1 1 d .
O4 O 0.67064(14) 0.07856(14) 0.1184(2) 0.0266(6) Uani 1 1 d .
O5 O 0.61224(13) 0.03639(14) 0.3481(2) 0.0283(6) Uani 1 1 d .
O6 O 0.74377(15) 0.03686(13) 0.2539(2) 0.0292(6) Uani 1 1 d .
O7 O 0.72454(17) 0.21400(15) 0.3706(3) 0.0386(8) Uani 1 1 d .
O8 O 0.79423(16) 0.20222(18) 0.1702(3) 0.0459(9) Uani 1 1 d .
O9 O 1.0465(4) 0.1209(5) 0.8099(12) 0.214(7) Uani 1 1 d .
O10 O 0.6667 0.3333 0.144(3) 0.297(19) Uani 1 3 d S
C1 C 0.79493(18) 0.12543(17) 0.4525(3) 0.0217(7) Uani 1 1 d .
C2 C 0.83392(17) 0.12089(16) 0.5394(3) 0.0202(7) Uani 1 1 d .
C3 C 0.80105(17) 0.08023(16) 0.6200(3) 0.0207(7) Uani 1 1 d .
H3 H 0.7548 0.0573 0.6222 0.025 Uiso 1 1 calc R
C4 C 0.59312(16) 0.09658(17) 0.0310(2) 0.0188(6) Uani 1 1 d .
C5 C 0.55927(17) 0.13060(17) 0.0278(3) 0.0214(7) Uani 1 1 d .
H5 H 0.5637 0.1591 0.0814 0.026 Uiso 1 1 calc R
C6 C 0.93736(17) 0.14768(17) 0.6129(3) 0.0224(7) Uani 1 1 d .
C7 C 0.90143(16) 0.15451(16) 0.5357(3) 0.0201(7) Uani 1 1 d .
H7 H 0.9233 0.1823 0.4802 0.024 Uiso 1 1 calc R
C8 C 0.63738(17) 0.10602(18) 0.1188(3) 0.0210(7) Uani 1 1 d .
H5A H 0.606(2) 0.000(3) 0.375(4) 0.031(13) Uiso 1 1 d .
H5B H 0.5753 0.0211 0.3149 0.080 Uiso 1 1 d .
H6A H 0.7318 0.0084 0.2023 0.080 Uiso 1 1 d .
H6B H 0.7563 0.0238 0.3103 0.080 Uiso 1 1 d .
H8A H 0.7969 0.1948 0.1035 0.080 Uiso 1 1 d .
H8B H 0.8272 0.2358 0.2004 0.080 Uiso 1 1 d .

loop_
_atom_site_aniso_label
_atom_site_aniso_U_11
_atom_site_aniso_U_22
_atom_site_aniso_U_33
_atom_site_aniso_U_23
_atom_site_aniso_U_13
_atom_site_aniso_U_12
Ca1 0.0219(4) 0.0218(4) 0.0179(4) 0.0007(2) -0.0018(2) 0.0093(3)
N1 0.0197(14) 0.0295(16) 0.0269(16) 0.0037(13) 0.0025(12) 0.0080(13)
O1 0.0249(13) 0.0354(15) 0.0212(12) 0.0036(11) -0.0047(10) 0.0119(11)
O2 0.0263(13) 0.0243(13) 0.0222(12) 0.0046(10) -0.0020(10) 0.0074(10)
O3 0.0277(13) 0.0280(13) 0.0216(12) -0.0075(10) -0.0045(10) 0.0169(11)
O4 0.0333(14) 0.0345(14) 0.0207(12) -0.0057(11) -0.0048(10) 0.0234(12)
O5 0.0204(12) 0.0265(13) 0.0323(14) 0.0079(11) -0.0022(10) 0.0075(11)
O6 0.0352(15) 0.0241(13) 0.0293(14) -0.0057(11) -0.0098(11) 0.0157(12)
O7 0.0447(18) 0.0309(15) 0.0393(17) -0.0121(13) -0.0187(14) 0.0184(14)
O8 0.0323(16) 0.048(2) 0.0404(18) 0.0169(15) 0.0042(14) 0.0072(15)
O9 0.101(6) 0.113(6) 0.40(2) -0.108(9) -0.142(9) 0.034(5)
O10 0.106(8) 0.106(8) 0.68(6) 0.000 0.000 0.053(4)
C1 0.0262(17) 0.0170(14) 0.0205(15) -0.0006(12) -0.0024(13) 0.0097(13)
C2 0.0205(15) 0.0191(15) 0.0194(15) -0.0017(12) -0.0034(12) 0.0088(13)
C3 0.0219(15) 0.0188(15) 0.0192(15) -0.0015(12) -0.0031(12) 0.0086(13)
C4 0.0191(14) 0.0215(15) 0.0168(14) 0.0002(12) -0.0011(11) 0.0109(13)
C5 0.0232(16) 0.0229(16) 0.0197(15) -0.0011(12) 0.0018(12) 0.0126(14)
C6 0.0204(16) 0.0195(15) 0.0232(16) -0.0015(13) 0.0013(13) 0.0069(13)
C7 0.0185(15) 0.0171(14) 0.0200(15) 0.0025(12) 0.0009(12) 0.0053(12)
C8 0.0194(15) 0.0261(16) 0.0174(14) 0.0004(12) 0.0005(12) 0.0112(13)

loop_
_atom_type_symbol
_atom_type_description
_atom_type_scat_dispersion_real
_atom_type_scat_dispersion_imag
_atom_type_scat_source
C C 0.0033 0.0016 'International Tables Vol C Tables 4.2.6.8 and 6.1.1.4'
H H 0.0000 0.0000 'International Tables Vol C Tables 4.2.6.8 and 6.1.1.4'
N N 0.0061 0.0033 'International Tables Vol C Tables 4.2.6.8 and 6.1.1.4'
O O 0.0106 0.0060 'International Tables Vol C Tables 4.2.6.8 and 6.1.1.4'
Ca Ca 0.2262 0.3064 'International Tables Vol C Tables 4.2.6.8 and 6.1.1.4'

loop_
_geom_angle_atom_site_label_1
_geom_angle_atom_site_label_2
_geom_angle_atom_site_label_3
_geom_angle
_geom_angle_site_symmetry_1
_geom_angle_site_symmetry_3
O5 Ca1 O6 89.28(11) . .
O5 Ca1 O7 100.58(12) . .
O6 Ca1 O7 155.77(10) . .
O5 Ca1 O1 73.95(10) . .
O6 Ca1 O1 80.25(10) . .
O7 Ca1 O1 81.31(11) . .
O5 Ca1 O4 85.49(10) . .
O6 Ca1 O4 76.02(9) . .
O7 Ca1 O4 126.42(10) . .
O1 Ca1 O4 148.66(10) . .
O5 Ca1 O8 157.21(11) . .
O6 Ca1 O8 97.38(13) . .
O7 Ca1 O8 82.07(13) . .
O1 Ca1 O8 128.59(11) . .
O4 Ca1 O8 75.13(11) . .
O5 Ca1 O3 77.56(9) . .
O6 Ca1 O3 127.70(9) . .
O7 Ca1 O3 76.32(10) . .
O1 Ca1 O3 139.55(10) . .
O4 Ca1 O3 52.87(9) . .
O8 Ca1 O3 81.17(11) . .
O5 Ca1 O2 125.64(9) . .
O6 Ca1 O2 74.43(10) . .
O7 Ca1 O2 81.90(10) . .
O1 Ca1 O2 52.54(9) . .
O4 Ca1 O2 135.97(10) . .
O8 Ca1 O2 77.13(10) . .
O3 Ca1 O2 151.07(9) . .
O5 Ca1 C8 80.11(10) . .
O6 Ca1 C8 101.56(10) . .
O7 Ca1 C8 101.92(11) . .
O1 Ca1 C8 154.00(10) . .
O4 Ca1 C8 26.17(9) . .
O8 Ca1 C8 77.21(11) . .
O3 Ca1 C8 26.72(9) . .
O2 Ca1 C8 153.24(10) . .
O5 Ca1 C1 99.53(10) . .
O6 Ca1 C1 75.13(10) . .
O7 Ca1 C1 81.40(10) . .
O1 Ca1 C1 26.10(10) . .
O4 Ca1 C1 150.63(10) . .
O8 Ca1 C1 103.24(11) . .
O3 Ca1 C1 156.49(10) . .
O2 Ca1 C1 26.45(9) . .
C8 Ca1 C1 176.68(11) . .
C6 N1 H1A 120.0 . .
C6 N1 H1B 120.0 . .
H1A N1 H1B 120.0 . .
C1 O1 Ca1 95.1(2) . .
C1 O2 Ca1 90.2(2) . .
C8 O3 Ca1 91.9(2) . .
C8 O4 Ca1 93.4(2) . .
Ca1 O5 H5A 123(3) . .
Ca1 O5 H5B 124.9(2) . .
H5A O5 H5B 99(3) . .
Ca1 O6 H6A 129.7(2) . .
Ca1 O6 H6B 113.1(2) . .
H6A O6 H6B 113.7(3) . .
Ca1 O8 H8A 123.7(3) . .
Ca1 O8 H8B 114.0(3) . .
H8A O8 H8B 119.9(4) . .
O1 C1 O2 122.1(3) . .
O1 C1 C2 118.3(3) . .
O2 C1 C2 119.5(3) . .
O1 C1 Ca1 58.79(19) . .
O2 C1 Ca1 63.37(19) . .
C2 C1 Ca1 173.7(2) . .
C7 C2 C3 120.8(3) . .
C7 C2 C1 120.1(3) . .
C3 C2 C1 119.0(3) . .
C2 C3 C4 119.1(3) . 9_655
C2 C3 H3 120.4 . .
C4 C3 H3 120.4 9_655 .
C3 C4 C5 120.3(3) 5_544 .
C3 C4 C8 119.9(3) 5_544 .
C5 C4 C8 119.8(3) . .
C6 C5 C4 120.3(3) 5_544 .
C6 C5 H5 119.9 5_544 .
C4 C5 H5 119.9 . .
C7 C6 C5 119.2(3) . 9_655
C7 C6 N1 121.2(3) . .
C5 C6 N1 119.4(3) 9_655 .
C2 C7 C6 120.2(3) . .
C2 C7 H7 119.9 . .
C6 C7 H7 119.9 . .
O4 C8 O3 121.9(3) . .
O4 C8 C4 119.5(3) . .
O3 C8 C4 118.6(3) . .
O4 C8 Ca1 60.48(18) . .
O3 C8 Ca1 61.42(18) . .
C4 C8 Ca1 177.5(3) . .

loop_
_geom_bond_atom_site_label_1
_geom_bond_atom_site_label_2
_geom_bond_distance
_geom_bond_site_symmetry_2
Ca1 O5 2.385(3) .
Ca1 O6 2.389(3) .
Ca1 O7 2.425(3) .
Ca1 O1 2.438(3) .
Ca1 O4 2.464(3) .
Ca1 O8 2.473(3) .
Ca1 O3 2.483(3) .
Ca1 O2 2.538(3) .
Ca1 C8 2.826(3) .
Ca1 C1 2.839(4) .
N1 C6 1.404(5) .
N1 H1A 0.8800 .
N1 H1B 0.8800 .
O1 C1 1.254(5) .
O2 C1 1.265(4) .
O3 C8 1.271(4) .
O4 C8 1.248(4) .
O5 H5A 0.87(5) .
O5 H5B 0.880(3) .
O6 H6A 0.902(3) .
O6 H6B 0.914(3) .
O8 H8A 0.911(4) .
O8 H8B 0.885(4) .
C1 C2 1.515(5) .
C2 C7 1.387(5) .
C2 C3 1.389(5) .
C3 C4 1.393(5) 9_655
C3 H3 0.9500 .
C4 C3 1.393(5) 5_544
C4 C5 1.394(5) .
C4 C8 1.509(5) .
C5 C6 1.394(5) 5_544
C5 H5 0.9500 .
C6 C7 1.394(5) .
C6 C5 1.394(5) 9_655
C7 H7 0.9500 .

loop_
_geom_torsion_atom_site_label_1
_geom_torsion_atom_site_label_2
_geom_torsion_atom_site_label_3
_geom_torsion_atom_site_label_4
_geom_torsion
_geom_torsion_site_symmetry_1
_geom_torsion_site_symmetry_4
O5 Ca1 O1 C1 168.1(2) . .
O6 Ca1 O1 C1 76.0(2) . .
O7 Ca1 O1 C1 -88.2(2) . .
O4 Ca1 O1 C1 117.2(2) . .
O8 Ca1 O1 C1 -15.6(3) . .
O3 Ca1 O1 C1 -144.9(2) . .
O2 Ca1 O1 C1 -1.7(2) . .
C8 Ca1 O1 C1 172.4(2) . .
O5 Ca1 O2 C1 -10.3(3) . .
O6 Ca1 O2 C1 -87.8(2) . .
O7 Ca1 O2 C1 86.9(2) . .
O1 Ca1 O2 C1 1.7(2) . .
O4 Ca1 O2 C1 -137.4(2) . .
O8 Ca1 O2 C1 170.6(2) . .
O3 Ca1 O2 C1 128.3(2) . .
C8 Ca1 O2 C1 -172.6(2) . .
O5 Ca1 O3 C8 -92.7(2) . .
O6 Ca1 O3 C8 -13.5(3) . .
O7 Ca1 O3 C8 163.0(2) . .
O1 Ca1 O3 C8 -138.7(2) . .
O4 Ca1 O3 C8 1.1(2) . .
O8 Ca1 O3 C8 79.1(2) . .
O2 Ca1 O3 C8 120.7(2) . .
C1 Ca1 O3 C8 -178.0(2) . .
O5 Ca1 O4 C8 76.7(2) . .
O6 Ca1 O4 C8 167.1(2) . .
O7 Ca1 O4 C8 -23.1(3) . .
O1 Ca1 O4 C8 125.2(2) . .
O8 Ca1 O4 C8 -91.2(2) . .
O3 Ca1 O4 C8 -1.1(2) . .
O2 Ca1 O4 C8 -143.9(2) . .
C1 Ca1 O4 C8 178.1(2) . .
Ca1 O1 C1 O2 3.3(4) . .
Ca1 O1 C1 C2 -173.5(3) . .
Ca1 O2 C1 O1 -3.1(4) . .
Ca1 O2 C1 C2 173.6(3) . .
O5 Ca1 C1 O1 -11.6(2) . .
O6 Ca1 C1 O1 -98.3(2) . .
O7 Ca1 C1 O1 87.8(2) . .
O4 Ca1 C1 O1 -109.4(3) . .
O8 Ca1 C1 O1 167.5(2) . .
O3 Ca1 C1 O1 69.1(3) . .
O2 Ca1 C1 O1 176.9(4) . .
C8 Ca1 C1 O1 -95.1(18) . .
O5 Ca1 C1 O2 171.5(2) . .
O6 Ca1 C1 O2 84.8(2) . .
O7 Ca1 C1 O2 -89.1(2) . .
O1 Ca1 C1 O2 -176.9(4) . .
O4 Ca1 C1 O2 73.7(3) . .
O8 Ca1 C1 O2 -9.4(2) . .
O3 Ca1 C1 O2 -107.8(3) . .
C8 Ca1 C1 O2 88.0(18) . .
O5 Ca1 C1 C2 53(2) . .
O6 Ca1 C1 C2 -34(2) . .
O7 Ca1 C1 C2 152(2) . .
O1 Ca1 C1 C2 64(2) . .
O4 Ca1 C1 C2 -45(2) . .
O8 Ca1 C1 C2 -128(2) . .
O3 Ca1 C1 C2 134(2) . .
O2 Ca1 C1 C2 -119(2) . .
C8 Ca1 C1 C2 -31(4) . .
O1 C1 C2 C7 -179.3(3) . .
O2 C1 C2 C7 3.8(5) . .
Ca1 C1 C2 C7 119(2) . .
O1 C1 C2 C3 3.8(5) . .
O2 C1 C2 C3 -173.1(3) . .
Ca1 C1 C2 C3 -57(2) . .
C7 C2 C3 C4 0.1(5) . 9_655
C1 C2 C3 C4 176.9(3) . 9_655
C3 C4 C5 C6 -0.7(5) 5_544 5_544
C8 C4 C5 C6 179.1(3) . 5_544
C3 C2 C7 C6 0.3(5) . .
C1 C2 C7 C6 -176.6(3) . .
C5 C6 C7 C2 -0.8(5) 9_655 .
N1 C6 C7 C2 -176.8(3) . .
Ca1 O4 C8 O3 2.0(4) . .
Ca1 O4 C8 C4 -177.1(3) . .
Ca1 O3 C8 O4 -2.0(4) . .
Ca1 O3 C8 C4 177.1(3) . .
C3 C4 C8 O4 4.2(5) 5_544 .
C5 C4 C8 O4 -175.6(3) . .
C3 C4 C8 O3 -175.0(3) 5_544 .
C5 C4 C8 O3 5.3(5) . .
C3 C4 C8 Ca1 -85(6) 5_544 .
C5 C4 C8 Ca1 95(6) . .
O5 Ca1 C8 O4 -100.0(2) . .
O6 Ca1 C8 O4 -12.8(2) . .
O7 Ca1 C8 O4 161.2(2) . .
O1 Ca1 C8 O4 -104.2(3) . .
O8 Ca1 C8 O4 82.3(2) . .
O3 Ca1 C8 O4 178.1(4) . .
O2 Ca1 C8 O4 65.5(3) . .
C1 Ca1 C8 O4 -15.9(19) . .
O5 Ca1 C8 O3 81.9(2) . .
O6 Ca1 C8 O3 169.2(2) . .
O7 Ca1 C8 O3 -16.9(2) . .
O1 Ca1 C8 O3 77.7(3) . .
O4 Ca1 C8 O3 -178.1(4) . .
O8 Ca1 C8 O3 -95.8(2) . .
O2 Ca1 C8 O3 -112.6(3) . .
C1 Ca1 C8 O3 166.1(17) . .
O5 Ca1 C8 C4 -9(6) . .
O6 Ca1 C8 C4 78(6) . .
O7 Ca1 C8 C4 -108(6) . .
O1 Ca1 C8 C4 -13(6) . .
O4 Ca1 C8 C4 91(6) . .
O8 Ca1 C8 C4 173(6) . .
O3 Ca1 C8 C4 -91(6) . .
O2 Ca1 C8 C4 156(6) . .
C1 Ca1 C8 C4 75(6) . .
